data_7219717
loop_
_publ_author_name
'Tseng, Tien-Wen'
'Luo, Tzuoo-Tsair'
'Shih, Ying-Ru'
'Shen, Jing-Wen'
'Lee, Li-Wei'
'Chiang, Ming-Hsi'
'Lu, Kuang-Lieh'

_publ_section_title
;
 Self-triggered conformations of disulfide ensembles in coordination
 polymers with multiple metal clusters
;
_journal_issue 14
_journal_name_full CrystEngComm
_journal_page_first 2847
_journal_paper_doi 10.1039/C4CE02421D
_journal_volume 17
_journal_year 2015
_chemical_formula_moiety 'C28 H34 Mn2 N4 O15 S4'
_chemical_formula_sum 'C28 H34 Mn2 N4 O15 S4'
_chemical_formula_weight 904.71
_chemical_name_common i14732
_chemical_name_systematic 'Compound 5'
_space_group_IT_number 15
_symmetry_cell_setting monoclinic
_symmetry_space_group_name_Hall '-C 2yc'
_symmetry_space_group_name_H-M 'C 1 2/c 1'
_atom_sites_solution_hydrogens geom
_atom_sites_solution_primary direct
_atom_sites_solution_secondary difmap
_audit_creation_method SHELXL-97
_audit_update_record
;
2015-02-07 deposited with the CCDC.
2015-02-17 downloaded from the CCDC.
;
_cell_angle_alpha 90.00
_cell_angle_beta 94.00(3)
_cell_angle_gamma 90.00
_cell_formula_units_Z 4
_cell_length_a 22.739(5)
_cell_length_b 16.038(3)
_cell_length_c 9.7046(19)
_cell_measurement_reflns_used 0
_cell_measurement_temperature 153(2)
_cell_measurement_theta_max 0
_cell_measurement_theta_min 0
_cell_volume 3530.5(12)
_computing_structure_refinement 'SHELXL-97 (Sheldrick, 2008)'
_diffrn_ambient_temperature 153(2)
_diffrn_measured_fraction_theta_full 1.000
_diffrn_measured_fraction_theta_max 1.000
_diffrn_radiation_monochromator graphite
_diffrn_radiation_source 'fine-focus sealed tube'
_diffrn_radiation_type MoK\a
_diffrn_radiation_wavelength 0.71073
_diffrn_reflns_av_R_equivalents 0.0379
_diffrn_reflns_av_sigmaI/netI 0.0264
_diffrn_reflns_limit_h_max 29
_diffrn_reflns_limit_h_min -27
_diffrn_reflns_limit_k_max 20
_diffrn_reflns_limit_k_min -20
_diffrn_reflns_limit_l_max 12
_diffrn_reflns_limit_l_min -12
_diffrn_reflns_number 28839
_diffrn_reflns_theta_full 27.10
_diffrn_reflns_theta_max 27.10
_diffrn_reflns_theta_min 1.55
_exptl_absorpt_coefficient_mu 1.028
_exptl_absorpt_correction_T_max 0.8865
_exptl_absorpt_correction_T_min 0.7758
_exptl_absorpt_correction_type multi-scan
_exptl_absorpt_process_details SADABS
_exptl_crystal_colour orange
_exptl_crystal_density_diffrn 1.702
_exptl_crystal_density_method 'not measured'
_exptl_crystal_description prism
_exptl_crystal_F_000 1856
_exptl_crystal_size_max 0.15
_exptl_crystal_size_mid 0.12
_exptl_crystal_size_min 0.07
_refine_diff_density_max 0.803
_refine_diff_density_min -0.580
_refine_diff_density_rms 0.084
_refine_ls_extinction_method none
_refine_ls_goodness_of_fit_ref 1.030
_refine_ls_hydrogen_treatment mixed
_refine_ls_matrix_type full
_refine_ls_number_parameters 290
_refine_ls_number_reflns 3905
_refine_ls_number_restraints 100
_refine_ls_restrained_S_all 1.052
_refine_ls_R_factor_all 0.0503
_refine_ls_R_factor_gt 0.0401
_refine_ls_shift/su_max 0.001
_refine_ls_shift/su_mean 0.000
_refine_ls_structure_factor_coef Fsqd
_refine_ls_weighting_details 'calc w=1/[\s^2^(Fo^2^)+(0.0396P)^2^+15.2863P] where P=(Fo^2^+2Fc^2^)/3'
_refine_ls_weighting_scheme calc
_refine_ls_wR_factor_gt 0.0930
_refine_ls_wR_factor_ref 0.0990
_reflns_number_gt 3309
_reflns_number_total 3905
_reflns_threshold_expression >2\s(I)
_cod_data_source_file c4ce02421d2.cif
_cod_data_source_block i14732
_cod_depositor_comments 'Adding full bibliography for 7219713--7219717.cif.'
_cod_original_sg_symbol_H-M 'C 2/c'
_cod_database_code 7219717

loop_
_symmetry_equiv_pos_as_xyz
'x, y, z'
'-x, y, -z+1/2'
'x+1/2, y+1/2, z'
'-x+1/2, y+1/2, -z+1/2'
'-x, -y, -z'
'x, -y, z-1/2'
'-x+1/2, -y+1/2, -z'
'x+1/2, -y+1/2, z-1/2'

loop_
_atom_site_label
_atom_site_type_symbol
_atom_site_fract_x
_atom_site_fract_y
_atom_site_fract_z
_atom_site_U_iso_or_equiv
_atom_site_adp_type
_atom_site_occupancy
_atom_site_symmetry_multiplicity
_atom_site_calc_flag
_atom_site_refinement_flags
_atom_site_disorder_assembly
_atom_site_disorder_group
Mn1 Mn 1.0000 0.0000 1.0000 0.01042(13) Uani 1 2 d S . .
Mn2 Mn 1.0000 0.16922(3) 1.2500 0.01802(15) Uani 1 2 d SD . .
S3 S 0.85887(3) 0.41436(5) 0.51029(7) 0.02806(19) Uani 1 1 d . . .
S4 S 0.83504(3) 0.52186(5) 0.60011(8) 0.02455(17) Uani 1 1 d . . .
C1 C 0.94271(12) 0.17428(17) 0.9532(3) 0.0189(5) Uani 1 1 d . . .
C2 C 0.91742(12) 0.23548(17) 0.8482(3) 0.0191(5) Uani 1 1 d . . .
C3 C 0.92404(12) 0.22312(17) 0.7084(3) 0.0173(5) Uani 1 1 d . . .
H3 H 0.9423 0.1731 0.6806 0.021 Uiso 1 1 calc R . .
C4 C 0.87936(13) 0.34745(18) 0.6519(3) 0.0225(6) Uani 1 1 d . . .
C5 C 0.86874(16) 0.3639(2) 0.7882(3) 0.0347(8) Uani 1 1 d . . .
H5 H 0.8483 0.4128 0.8126 0.042 Uiso 1 1 calc R . .
C6 C 0.88878(16) 0.3070(2) 0.8872(3) 0.0328(8) Uani 1 1 d . . .
H6 H 0.8829 0.3168 0.9818 0.039 Uiso 1 1 calc R . .
C7 C 0.75979(12) 0.50632(17) 0.6366(3) 0.0186(5) Uani 1 1 d . . .
C8 C 0.67161(12) 0.43460(19) 0.6207(3) 0.0228(6) Uani 1 1 d . . .
H8 H 0.6479 0.3902 0.5835 0.027 Uiso 1 1 calc R . .
C9 C 0.64728(11) 0.49124(17) 0.7078(3) 0.0169(5) Uani 1 1 d . . .
C10 C 0.68170(12) 0.55748(18) 0.7559(3) 0.0222(6) Uani 1 1 d . . .
H10 H 0.6659 0.5973 0.8156 0.027 Uiso 1 1 calc R . .
C11 C 0.73833(12) 0.56642(17) 0.7185(3) 0.0182(5) Uani 1 1 d . . .
H11 H 0.7618 0.6129 0.7485 0.022 Uiso 1 1 calc R . .
C12 C 0.58634(11) 0.47708(16) 0.7534(2) 0.0150(5) Uani 1 1 d . . .
N1 N 0.90603(10) 0.27815(15) 0.6114(2) 0.0197(5) Uani 1 1 d . . .
N2 N 0.72850(11) 0.44048(17) 0.5865(3) 0.0285(6) Uani 1 1 d . . .
O1 O 0.96720(8) 0.11114(11) 0.90780(18) 0.0171(4) Uani 1 1 d . . .
O2 O 0.93914(11) 0.19244(14) 1.0780(2) 0.0344(6) Uani 1 1 d . . .
O3 O 0.55214(8) 0.43310(11) 0.67117(17) 0.0148(4) Uani 1 1 d . . .
O4 O 0.57422(8) 0.50641(11) 0.86684(18) 0.0165(4) Uani 1 1 d . . .
O5 O 1.06019(14) 0.25826(16) 1.1596(2) 0.0449(7) Uani 1 1 d D . .
O6 O 1.1833(2) 0.2640(3) 1.2352(5) 0.1096(16) Uani 1 1 d . . .
C13 C 1.2103(3) 0.2222(5) 1.3466(7) 0.112(3) Uani 1 1 d . . .
H13A H 1.2272 0.2627 1.4139 0.168 Uiso 1 1 calc R . .
H13B H 1.2417 0.1866 1.3151 0.168 Uiso 1 1 calc R . .
H13C H 1.1812 0.1877 1.3900 0.168 Uiso 1 1 calc R . .
O7 O 1.2590(3) 0.2756(4) 1.0259(9) 0.0692(19) Uiso 0.50 1 d P A -1
O8 O 0.9842(14) 0.4232(16) 1.278(2) 0.195(9) Uani 0.33 1 d PDU B -1
C14 C 0.9868(6) 0.4197(8) 1.1204(16) 0.058(3) Uani 0.33 1 d PDU B -1
H14A H 0.9474 0.4085 1.0774 0.087 Uiso 0.33 1 calc PR B -1
H14B H 1.0138 0.3752 1.0963 0.087 Uiso 0.33 1 calc PR B -1
H14C H 1.0010 0.4733 1.0871 0.087 Uiso 0.33 1 calc PR B -1
O9 O 0.9984(7) 0.4884(12) 1.0808(19) 0.115(5) Uani 0.33 1 d PDU C -2
C15 C 1.0073(12) 0.5738(15) 1.026(3) 0.138(8) Uani 0.33 1 d PDU C -2
H15A H 0.9745 0.6096 1.0492 0.208 Uiso 0.33 1 calc PR C -2
H15B H 1.0091 0.5714 0.9257 0.208 Uiso 0.33 1 calc PR C -2
H15C H 1.0443 0.5968 1.0680 0.208 Uiso 0.33 1 calc PR C -2
O10 O 1.0036(10) 0.5672(11) 1.168(2) 0.163(7) Uani 0.33 1 d PDU D -3
C16 C 0.9999(7) 0.4759(10) 1.2010(19) 0.070(4) Uani 0.33 1 d PDU D -3
H16A H 1.0373 0.4488 1.1841 0.105 Uiso 0.33 1 calc PR D -3
H16B H 0.9680 0.4503 1.1422 0.105 Uiso 0.33 1 calc PR D -3
H16C H 0.9918 0.4689 1.2982 0.105 Uiso 0.33 1 calc PR D -3
H7A H 1.236(3) 0.245(4) 1.075(6) 0.105 Uiso 1 1 d . . .
H5A H 1.063(2) 0.264(3) 1.077(2) 0.105 Uiso 1 1 d D . .
H5B H 1.0924(14) 0.271(3) 1.198(4) 0.105 Uiso 1 1 d D . .

loop_
_atom_site_aniso_label
_atom_site_aniso_U_11
_atom_site_aniso_U_22
_atom_site_aniso_U_33
_atom_site_aniso_U_23
_atom_site_aniso_U_13
_atom_site_aniso_U_12
Mn1 0.0120(3) 0.0104(2) 0.0091(2) -0.00045(19) 0.00269(19) 0.00092(19)
Mn2 0.0315(3) 0.0130(3) 0.0103(3) 0.000 0.0060(2) 0.000
S3 0.0298(4) 0.0358(4) 0.0200(3) 0.0131(3) 0.0120(3) 0.0186(3)
S4 0.0160(3) 0.0237(4) 0.0352(4) 0.0124(3) 0.0103(3) 0.0054(3)
C1 0.0227(14) 0.0174(13) 0.0169(12) 0.0011(10) 0.0030(10) 0.0031(11)
C2 0.0241(14) 0.0188(13) 0.0146(12) 0.0030(10) 0.0038(10) 0.0073(11)
C3 0.0177(13) 0.0175(13) 0.0171(12) 0.0008(10) 0.0035(10) 0.0043(10)
C4 0.0240(15) 0.0255(14) 0.0185(13) 0.0073(11) 0.0062(11) 0.0113(12)
C5 0.056(2) 0.0306(17) 0.0190(14) 0.0052(12) 0.0119(14) 0.0284(16)
C6 0.052(2) 0.0319(17) 0.0150(13) 0.0023(12) 0.0090(13) 0.0234(15)
C7 0.0131(12) 0.0231(14) 0.0201(13) 0.0080(10) 0.0048(10) 0.0027(10)
C8 0.0172(14) 0.0286(15) 0.0233(14) -0.0031(11) 0.0060(11) 0.0000(11)
C9 0.0155(13) 0.0227(14) 0.0128(11) 0.0032(10) 0.0019(9) 0.0019(10)
C10 0.0209(14) 0.0241(14) 0.0220(13) -0.0004(11) 0.0045(11) 0.0018(11)
C11 0.0140(13) 0.0175(13) 0.0236(13) 0.0004(10) 0.0032(10) 0.0002(10)
C12 0.0153(13) 0.0163(12) 0.0135(11) 0.0035(9) 0.0023(10) 0.0028(10)
N1 0.0213(12) 0.0239(12) 0.0143(10) 0.0021(9) 0.0049(9) 0.0068(10)
N2 0.0233(13) 0.0328(14) 0.0304(13) -0.0025(11) 0.0089(11) 0.0016(11)
O1 0.0219(10) 0.0143(9) 0.0155(9) 0.0023(7) 0.0042(7) 0.0052(7)
O2 0.0584(15) 0.0325(12) 0.0123(9) 0.0009(8) 0.0017(9) 0.0251(11)
O3 0.0150(9) 0.0177(9) 0.0118(8) 0.0026(7) 0.0017(7) 0.0012(7)
O4 0.0155(9) 0.0221(10) 0.0122(8) 0.0000(7) 0.0040(7) 0.0023(7)
O5 0.081(2) 0.0354(13) 0.0206(11) -0.0040(10) 0.0214(12) -0.0251(13)
O6 0.092(3) 0.130(4) 0.102(3) -0.020(3) -0.025(3) 0.036(3)
C13 0.103(5) 0.140(7) 0.090(5) -0.058(5) -0.019(4) 0.017(5)
O8 0.207(14) 0.215(13) 0.168(10) 0.005(9) 0.040(9) -0.005(10)
C14 0.036(6) 0.033(5) 0.105(8) -0.005(6) 0.003(6) 0.016(5)
O9 0.053(6) 0.140(8) 0.151(9) -0.004(8) 0.004(7) 0.021(7)
C15 0.116(11) 0.140(10) 0.158(12) -0.009(9) 0.001(9) 0.004(9)
O10 0.141(10) 0.147(8) 0.198(11) 0.027(8) -0.004(9) -0.003(8)
C16 0.020(5) 0.098(7) 0.090(9) -0.008(7) -0.003(7) -0.003(6)

loop_
_atom_type_symbol
_atom_type_description
_atom_type_scat_dispersion_real
_atom_type_scat_dispersion_imag
_atom_type_scat_source
Mn Mn 0.3368 0.7283 'International Tables Vol C Tables 4.2.6.8 and 6.1.1.4'
S S 0.1246 0.1234 'International Tables Vol C Tables 4.2.6.8 and 6.1.1.4'
C C 0.0033 0.0016 'International Tables Vol C Tables 4.2.6.8 and 6.1.1.4'
H H 0.0000 0.0000 'International Tables Vol C Tables 4.2.6.8 and 6.1.1.4'
N N 0.0061 0.0033 'International Tables Vol C Tables 4.2.6.8 and 6.1.1.4'
O O 0.0106 0.0060 'International Tables Vol C Tables 4.2.6.8 and 6.1.1.4'

loop_
_geom_angle_atom_site_label_1
_geom_angle_atom_site_label_2
_geom_angle_atom_site_label_3
_geom_angle
_geom_angle_site_symmetry_1
_geom_angle_site_symmetry_3
O1 Mn1 O1 180 5_757 .
O1 Mn1 O4 88.53(7) 5_757 7_657
O1 Mn1 O4 91.47(7) . 7_657
O1 Mn1 O4 91.47(7) 5_757 3_545
O1 Mn1 O4 88.53(7) . 3_545
O4 Mn1 O4 180 7_657 3_545
O1 Mn1 O3 93.61(7) 5_757 4_646
O1 Mn1 O3 86.39(7) . 4_646
O4 Mn1 O3 91.44(7) 7_657 4_646
O4 Mn1 O3 88.56(7) 3_545 4_646
O1 Mn1 O3 86.39(7) 5_757 8_556
O1 Mn1 O3 93.61(7) . 8_556
O4 Mn1 O3 88.56(7) 7_657 8_556
O4 Mn1 O3 91.44(7) 3_545 8_556
O3 Mn1 O3 180 4_646 8_556
O2 Mn2 O2 159.82(13) 2_757 .
O2 Mn2 O3 101.27(7) 2_757 7_657
O2 Mn2 O3 93.83(9) . 7_657
O2 Mn2 O3 93.83(8) 2_757 8_556
O2 Mn2 O3 101.27(7) . 8_556
O3 Mn2 O3 83.13(9) 7_657 8_556
O2 Mn2 O5 79.08(9) 2_757 .
O2 Mn2 O5 87.83(11) . .
O3 Mn2 O5 171.99(9) 7_657 .
O3 Mn2 O5 88.86(9) 8_556 .
O2 Mn2 O5 87.83(11) 2_757 2_757
O2 Mn2 O5 79.08(9) . 2_757
O3 Mn2 O5 88.86(9) 7_657 2_757
O3 Mn2 O5 171.99(9) 8_556 2_757
O5 Mn2 O5 99.15(16) . 2_757
C4 S3 S4 104.16(10) . .
C7 S4 S3 104.79(10) . .
O1 C1 O2 126.1(2) . .
O1 C1 C2 116.7(2) . .
O2 C1 C2 117.2(2) . .
C6 C2 C3 118.1(2) . .
C6 C2 C1 121.4(2) . .
C3 C2 C1 120.5(2) . .
N1 C3 C2 123.1(2) . .
N1 C4 C5 123.4(3) . .
N1 C4 S3 111.9(2) . .
C5 C4 S3 124.6(2) . .
C6 C5 C4 117.9(3) . .
C5 C6 C2 119.8(3) . .
N2 C7 C11 124.4(2) . .
N2 C7 S4 121.8(2) . .
C11 C7 S4 113.8(2) . .
N2 C8 C9 122.1(3) . .
C8 C9 C10 118.1(2) . .
C8 C9 C12 119.9(2) . .
C10 C9 C12 122.0(2) . .
C11 C10 C9 120.8(3) . .
C7 C11 C10 117.6(3) . .
O4 C12 O3 126.5(2) . .
O4 C12 C9 118.0(2) . .
O3 C12 C9 115.5(2) . .
C3 N1 C4 117.7(2) . .
C7 N2 C8 117.0(2) . .
C1 O1 Mn1 133.51(17) . .
C1 O2 Mn2 129.46(19) . .
C12 O3 Mn2 120.81(15) . 7_657
C12 O3 Mn1 117.55(16) . 4_656
Mn2 O3 Mn1 110.19(8) 7_657 4_656
C12 O4 Mn1 136.73(18) . 3_455

loop_
_geom_bond_atom_site_label_1
_geom_bond_atom_site_label_2
_geom_bond_distance
_geom_bond_site_symmetry_2
Mn1 O1 2.1073(18) 5_757
Mn1 O1 2.1073(18) .
Mn1 O4 2.1985(18) 7_657
Mn1 O4 2.1985(18) 3_545
Mn1 O3 2.2453(18) 4_646
Mn1 O3 2.2453(18) 8_556
Mn2 O2 2.125(2) 2_757
Mn2 O2 2.125(2) .
Mn2 O3 2.1934(18) 7_657
Mn2 O3 2.1934(18) 8_556
Mn2 O5 2.202(2) .
Mn2 O5 2.202(2) 2_757
S3 C4 1.780(3) .
S3 S4 2.0229(11) .
S4 C7 1.789(3) .
C1 O1 1.251(3) .
C1 O2 1.254(3) .
C1 C2 1.500(4) .
C2 C6 1.384(4) .
C2 C3 1.389(4) .
C3 N1 1.334(3) .
C4 N1 1.338(4) .
C4 C5 1.386(4) .
C5 C6 1.379(4) .
C7 N2 1.345(4) .
C7 C11 1.361(4) .
C8 N2 1.361(4) .
C8 C9 1.382(4) .
C9 C10 1.381(4) .
C9 C12 1.501(4) .
C10 C11 1.370(4) .
C12 O4 1.245(3) .
C12 O3 1.286(3) .
O3 Mn2 2.1934(18) 7_657
O3 Mn1 2.2453(18) 4_656
O4 Mn1 2.1985(18) 3_455
O6 C13 1.380(8) .
O8 C14 1.54(2) .
O9 C15 1.488(19) .
O10 C16 1.503(18) .
